data_4084573
loop_
_publ_author_name
'Blaya, Mar\'ia'
'Bautista, Delia'
'Gil-Rubio, Juan'
'Vicente, Jos\'e'

_publ_section_title
;
 Synthesis of Au(I) Trifluoromethyl Complexes. Oxidation to Au(III) and
 Reductive Elimination of Halotrifluoromethanes
;
_journal_issue 22
_journal_name_full Organometallics
_journal_page_first 6358
_journal_paper_doi 10.1021/om500669j
_journal_volume 33
_journal_year 2014
_chemical_formula_sum 'C43.5 H31 Au Cl F8 N P2'
_chemical_formula_weight 1014.05
_chemical_name_systematic
;
 ?
;
_space_group_crystal_system monoclinic
_space_group_IT_number 14
_space_group_name_Hall '-P 2yn'
_space_group_name_H-M_alt 'P 1 21/n 1'
_symmetry_space_group_name_Hall '-P 2yn'
_symmetry_space_group_name_H-M 'P 1 21/n 1'
_atom_sites_solution_hydrogens geom
_atom_sites_solution_primary direct
_audit_creation_method SHELXL-2013
_cell_angle_alpha 90
_cell_angle_beta 98.851(3)
_cell_angle_gamma 90
_cell_formula_units_Z 4
_cell_length_a 10.6527(11)
_cell_length_b 13.0192(13)
_cell_length_c 27.960(3)
_cell_measurement_reflns_used 9518
_cell_measurement_temperature 100(2)
_cell_measurement_theta_max 28.29
_cell_measurement_theta_min 2.50
_cell_volume 3831.6(7)
_computing_cell_refinement 'SAINT V8.27B (Bruker AXS Inc., 2011)'
_computing_data_collection 'APEX2 2013.2 (Bruker AXS Inc.)'
_computing_data_reduction 'SAINT V8.27B (Bruker AXS Inc., 2011)'
_computing_molecular_graphics 'Bruker SHELXTL'
_computing_publication_material 'Bruker SHELXTL'
_computing_structure_refinement 'SHELXL-2013 (Sheldrick, 2013)'
_computing_structure_solution 'SHELXS-97 (Sheldrick, 2008)'
_diffrn_ambient_temperature 100(2)
_diffrn_detector_area_resol_mean 10.4167
_diffrn_measured_fraction_theta_full 0.999
_diffrn_measured_fraction_theta_max 0.999
_diffrn_measurement_device_type 'Bruker D8 QUEST'
_diffrn_measurement_method \w-scans
_diffrn_radiation_type MoK\a
_diffrn_radiation_wavelength 0.71073
_diffrn_reflns_av_R_equivalents 0.0480
_diffrn_reflns_av_unetI/netI 0.0190
_diffrn_reflns_Laue_measured_fraction_full 0.999
_diffrn_reflns_Laue_measured_fraction_max 0.999
_diffrn_reflns_limit_h_max 13
_diffrn_reflns_limit_h_min -13
_diffrn_reflns_limit_k_max 16
_diffrn_reflns_limit_k_min -16
_diffrn_reflns_limit_l_max 36
_diffrn_reflns_limit_l_min -36
_diffrn_reflns_number 132148
_diffrn_reflns_point_group_measured_fraction_full 0.999
_diffrn_reflns_point_group_measured_fraction_max 0.999
_diffrn_reflns_theta_full 27.000
_diffrn_reflns_theta_max 27.484
_diffrn_reflns_theta_min 2.150
_diffrn_source 'high brilliance microfocus sealed tube '
_exptl_absorpt_coefficient_mu 4.066
_exptl_absorpt_correction_T_max 0.7457
_exptl_absorpt_correction_T_min 0.5796
_exptl_absorpt_correction_type multi-scan
_exptl_absorpt_process_details sadabs
_exptl_crystal_colour colourless
_exptl_crystal_density_diffrn 1.758
_exptl_crystal_description lath
_exptl_crystal_F_000 1988
_exptl_crystal_size_max 0.230
_exptl_crystal_size_mid 0.070
_exptl_crystal_size_min 0.020
_refine_diff_density_max 1.448
_refine_diff_density_min -1.242
_refine_diff_density_rms 0.102
_refine_ls_extinction_method none
_refine_ls_goodness_of_fit_ref 1.052
_refine_ls_hydrogen_treatment constr
_refine_ls_matrix_type full
_refine_ls_number_parameters 509
_refine_ls_number_reflns 8773
_refine_ls_number_restraints 606
_refine_ls_restrained_S_all 1.021
_refine_ls_R_factor_all 0.0342
_refine_ls_R_factor_gt 0.0278
_refine_ls_shift/su_max 0.001
_refine_ls_shift/su_mean 0.000
_refine_ls_structure_factor_coef Fsqd
_refine_ls_weighting_details 'w=1/[\s^2^(Fo^2^)+(0.0291P)^2^+10.7695P] where P=(Fo^2^+2Fc^2^)/3'
_refine_ls_weighting_scheme calc
_refine_ls_wR_factor_gt 0.0649
_refine_ls_wR_factor_ref 0.0678
_reflns_Friedel_coverage 0.000
_reflns_number_gt 7827
_reflns_number_total 8773
_reflns_threshold_expression 'I > 2\s(I)'
_cod_data_source_file om500669j_si_002.cif
_cod_data_source_block mmb331_2_omspabril
_cod_depositor_comments 'Adding full bibliography for 4084565--4084575.cif.'
_cod_original_formula_sum 'C43.50 H31 Au Cl F8 N P2'
_cod_database_code 4084573
_shelx_space_group_comment
;
The symmetry employed for this shelxl refinement is uniquely defined
by the following loop, which should always be used as a source of
symmetry information in preference to the above space-group names.
They are only intended as comments.
;
_shelx_estimated_absorpt_t_min 0.455
_shelx_estimated_absorpt_t_max 0.923
_shelxl_version_number 2013-4

loop_
_space_group_symop_operation_xyz
'x, y, z'
'-x+1/2, y+1/2, -z+1/2'
'-x, -y, -z'
'x-1/2, -y-1/2, z-1/2'

loop_
_atom_site_label
_atom_site_type_symbol
_atom_site_fract_x
_atom_site_fract_y
_atom_site_fract_z
_atom_site_U_iso_or_equiv
_atom_site_adp_type
_atom_site_occupancy
_atom_site_site_symmetry_order
_atom_site_calc_flag
_atom_site_refinement_flags_posn
_atom_site_refinement_flags_adp
_atom_site_refinement_flags_occupancy
_atom_site_disorder_assembly
_atom_site_disorder_group
Au1 Au 0.35959(2) 0.27484(2) 0.06061(2) 0.01947(4) Uani 1 1 d D U . . .
C1 C 0.5358(11) 0.2494(10) 0.0995(4) 0.0412(5) Uani 0.434(11) 1 d D U P A 1
F1 F 0.5789(7) 0.2860(8) 0.1417(2) 0.0412(5) Uani 0.434(11) 1 d D U P A 1
F2 F 0.6331(10) 0.2636(9) 0.0705(3) 0.0412(5) Uani 0.434(11) 1 d D U P A 1
F3 F 0.5525(6) 0.1413(6) 0.1091(3) 0.0412(5) Uani 0.434(11) 1 d D U P A 1
C1B C 0.5346(9) 0.2556(8) 0.1013(4) 0.0412(5) Uani 0.566(11) 1 d D U P A 2
F1B F 0.5786(5) 0.3213(6) 0.1361(2) 0.0412(5) Uani 0.566(11) 1 d D U P A 2
F2B F 0.6415(8) 0.2533(7) 0.0761(3) 0.0412(5) Uani 0.566(11) 1 d D U P A 2
F3B F 0.5546(5) 0.1611(5) 0.1258(3) 0.0412(5) Uani 0.566(11) 1 d D U P A 2
C2 C 0.1838(3) 0.2885(2) 0.01969(11) 0.0166(6) Uani 1 1 d . U . . .
C3 C 0.1423(3) 0.3747(2) -0.00708(11) 0.0188(6) Uani 1 1 d . U . . .
C4 C 0.0246(3) 0.3824(2) -0.03563(11) 0.0206(6) Uani 1 1 d . U . . .
C5 C -0.0578(3) 0.3005(3) -0.03847(12) 0.0209(7) Uani 1 1 d . U . . .
C6 C -0.0221(3) 0.2125(3) -0.01230(12) 0.0203(6) Uani 1 1 d . U . . .
C7 C 0.0968(3) 0.2092(2) 0.01571(11) 0.0171(6) Uani 1 1 d . U . . .
C11 C 0.4961(3) 0.7968(2) 0.28160(10) 0.0120(5) Uani 1 1 d . U . . .
C12 C 0.5978(3) 0.8482(2) 0.30848(11) 0.0157(6) Uani 1 1 d . U . . .
H12 H 0.6654 0.8729 0.2931 0.019 Uiso 1 1 calc R U . . .
C13 C 0.6006(3) 0.8637(2) 0.35813(11) 0.0202(6) Uani 1 1 d . U . . .
H13 H 0.6705 0.8980 0.3766 0.024 Uiso 1 1 calc R U . . .
C14 C 0.5009(3) 0.8286(2) 0.38020(11) 0.0209(6) Uani 1 1 d . U . . .
H14 H 0.5019 0.8402 0.4138 0.025 Uiso 1 1 calc R U . . .
C15 C 0.4000(3) 0.7770(3) 0.35380(12) 0.0208(6) Uani 1 1 d . U . . .
H15 H 0.3325 0.7529 0.3694 0.025 Uiso 1 1 calc R U . . .
C16 C 0.3968(3) 0.7602(3) 0.30465(11) 0.0182(6) Uani 1 1 d . U . . .
H16 H 0.3277 0.7241 0.2867 0.022 Uiso 1 1 calc R U . . .
F4 F 0.2170(2) 0.45889(15) -0.00566(8) 0.0297(5) Uani 1 1 d . U . . .
F5 F -0.0107(2) 0.46815(16) -0.06109(8) 0.0312(5) Uani 1 1 d . U . . .
F6 F -0.17265(19) 0.30641(19) -0.06612(8) 0.0339(5) Uani 1 1 d . U . . .
F7 F -0.1021(2) 0.13219(17) -0.01494(8) 0.0323(5) Uani 1 1 d . U . . .
F8 F 0.12484(19) 0.12037(15) 0.04053(7) 0.0253(4) Uani 1 1 d . U . . .
N1 N 0.6272(2) 0.8086(2) 0.20568(9) 0.0130(5) Uani 1 1 d . U . . .
P1 P 0.49092(7) 0.77976(6) 0.21762(3) 0.01018(13) Uani 1 1 d . U . . .
P2 P 0.70882(7) 0.77598(6) 0.16521(3) 0.01015(13) Uani 1 1 d . U . . .
C21 C 0.4427(3) 0.6492(2) 0.20401(11) 0.0138(6) Uani 1 1 d . U . . .
C22 C 0.5000(3) 0.5712(3) 0.23393(12) 0.0228(7) Uani 1 1 d . U . . .
H22 H 0.5573 0.5880 0.2624 0.027 Uiso 1 1 calc R U . . .
C23 C 0.4733(4) 0.4696(3) 0.22214(14) 0.0313(8) Uani 1 1 d . U . . .
H23 H 0.5129 0.4165 0.2424 0.038 Uiso 1 1 calc R U . . .
C24 C 0.3891(3) 0.4449(3) 0.18100(14) 0.0267(7) Uani 1 1 d . U . . .
H24 H 0.3703 0.3750 0.1733 0.032 Uiso 1 1 calc R U . . .
C25 C 0.3327(3) 0.5209(3) 0.15116(13) 0.0233(7) Uani 1 1 d . U . . .
H25 H 0.2755 0.5034 0.1228 0.028 Uiso 1 1 calc R U . . .
C26 C 0.3589(3) 0.6237(2) 0.16225(11) 0.0169(6) Uani 1 1 d . U . . .
H26 H 0.3199 0.6762 0.1415 0.020 Uiso 1 1 calc R U . . .
C31 C 0.3688(3) 0.8622(2) 0.18667(10) 0.0122(5) Uani 1 1 d . U . . .
C32 C 0.2408(3) 0.8466(2) 0.19081(12) 0.0184(6) Uani 1 1 d . U . . .
H32 H 0.2172 0.7913 0.2097 0.022 Uiso 1 1 calc R U . . .
C33 C 0.1487(3) 0.9118(3) 0.16724(12) 0.0216(7) Uani 1 1 d . U . . .
H33 H 0.0618 0.9008 0.1697 0.026 Uiso 1 1 calc R U . . .
C34 C 0.1834(3) 0.9935(3) 0.13991(12) 0.0219(7) Uani 1 1 d . U . . .
H34 H 0.1201 1.0384 0.1240 0.026 Uiso 1 1 calc R U . . .
C35 C 0.3096(3) 1.0093(3) 0.13596(12) 0.0207(7) Uani 1 1 d . U . . .
H35 H 0.3328 1.0653 0.1174 0.025 Uiso 1 1 calc R U . . .
C36 C 0.4028(3) 0.9437(2) 0.15907(11) 0.0153(6) Uani 1 1 d . U . . .
H36 H 0.4894 0.9544 0.1560 0.018 Uiso 1 1 calc R U . . .
C41 C 0.7655(3) 0.8899(2) 0.13921(10) 0.0112(5) Uani 1 1 d . U . . .
C42 C 0.7654(3) 0.9834(2) 0.16358(11) 0.0158(6) Uani 1 1 d . U . . .
H42 H 0.7348 0.9868 0.1937 0.019 Uiso 1 1 calc R U . . .
C43 C 0.8099(3) 1.0714(2) 0.14373(12) 0.0194(6) Uani 1 1 d . U . . .
H43 H 0.8095 1.1351 0.1603 0.023 Uiso 1 1 calc R U . . .
C44 C 0.8548(3) 1.0664(2) 0.09980(12) 0.0199(6) Uani 1 1 d . U . . .
H44 H 0.8844 1.1269 0.0862 0.024 Uiso 1 1 calc R U . . .
C45 C 0.8568(3) 0.9736(3) 0.07568(12) 0.0202(6) Uani 1 1 d . U . . .
H45 H 0.8883 0.9706 0.0457 0.024 Uiso 1 1 calc R U . . .
C46 C 0.8126(3) 0.8849(2) 0.09533(11) 0.0167(6) Uani 1 1 d . U . . .
H46 H 0.8144 0.8212 0.0789 0.020 Uiso 1 1 calc R U . . .
C51 C 0.6255(3) 0.7024(2) 0.11616(11) 0.0150(6) Uani 1 1 d . U . . .
C52 C 0.6323(3) 0.5952(3) 0.11516(12) 0.0203(6) Uani 1 1 d . U . . .
H52 H 0.6880 0.5592 0.1392 0.024 Uiso 1 1 calc R U . . .
C53 C 0.5560(3) 0.5421(3) 0.07837(14) 0.0291(8) Uani 1 1 d . U . . .
H53 H 0.5608 0.4693 0.0770 0.035 Uiso 1 1 calc R U . . .
C54 C 0.4736(3) 0.5941(3) 0.04393(13) 0.0319(9) Uani 1 1 d . U . . .
H54 H 0.4211 0.5568 0.0194 0.038 Uiso 1 1 calc R U . . .
C55 C 0.4668(3) 0.7002(3) 0.04479(12) 0.0280(8) Uani 1 1 d . U . . .
H55 H 0.4105 0.7356 0.0207 0.034 Uiso 1 1 calc R U . . .
C56 C 0.5423(3) 0.7545(3) 0.08092(11) 0.0208(7) Uani 1 1 d . U . . .
H56 H 0.5374 0.8274 0.0817 0.025 Uiso 1 1 calc R U . . .
C61 C 0.8466(3) 0.7046(2) 0.19209(11) 0.0133(6) Uani 1 1 d . U . . .
C62 C 0.9250(3) 0.6574(2) 0.16288(12) 0.0185(6) Uani 1 1 d . U . . .
H62 H 0.9043 0.6612 0.1286 0.022 Uiso 1 1 calc R U . . .
C63 C 1.0329(3) 0.6049(3) 0.18374(13) 0.0225(7) Uani 1 1 d . U . . .
H63 H 1.0852 0.5717 0.1638 0.027 Uiso 1 1 calc R U . . .
C64 C 1.0645(3) 0.6007(3) 0.23366(13) 0.0239(7) Uani 1 1 d . U . . .
H64 H 1.1388 0.5652 0.2479 0.029 Uiso 1 1 calc R U . . .
C65 C 0.9879(3) 0.6483(3) 0.26278(13) 0.0261(7) Uani 1 1 d . U . . .
H65 H 1.0103 0.6457 0.2970 0.031 Uiso 1 1 calc R U . . .
C66 C 0.8783(3) 0.7000(2) 0.24221(12) 0.0192(6) Uani 1 1 d . U . . .
H66 H 0.8255 0.7320 0.2623 0.023 Uiso 1 1 calc R U . . .
C99 C 0.5257(9) 0.0438(7) 0.0276(4) 0.059(3) Uani 0.5 1 d . U P . .
H99A H 0.5784 0.0232 0.0584 0.071 Uiso 0.5 1 calc R U P . .
H99B H 0.5063 0.1178 0.0299 0.071 Uiso 0.5 1 calc R U P . .
Cl2 Cl 0.38511(13) -0.02474(14) 0.02066(5) 0.0699(4) Uani 1 1 d . U . . .

loop_
_atom_site_aniso_label
_atom_site_aniso_U_11
_atom_site_aniso_U_22
_atom_site_aniso_U_33
_atom_site_aniso_U_23
_atom_site_aniso_U_13
_atom_site_aniso_U_12
Au1 0.01720(6) 0.02381(7) 0.01694(6) 0.00144(5) 0.00116(4) 0.00111(5)
C1 0.0322(8) 0.0572(13) 0.0322(10) 0.0087(9) -0.0019(8) 0.0027(8)
F1 0.0322(8) 0.0572(13) 0.0322(10) 0.0087(9) -0.0019(8) 0.0027(8)
F2 0.0322(8) 0.0572(13) 0.0322(10) 0.0087(9) -0.0019(8) 0.0027(8)
F3 0.0322(8) 0.0572(13) 0.0322(10) 0.0087(9) -0.0019(8) 0.0027(8)
C1B 0.0322(8) 0.0572(13) 0.0322(10) 0.0087(9) -0.0019(8) 0.0027(8)
F1B 0.0322(8) 0.0572(13) 0.0322(10) 0.0087(9) -0.0019(8) 0.0027(8)
F2B 0.0322(8) 0.0572(13) 0.0322(10) 0.0087(9) -0.0019(8) 0.0027(8)
F3B 0.0322(8) 0.0572(13) 0.0322(10) 0.0087(9) -0.0019(8) 0.0027(8)
C2 0.0192(14) 0.0204(15) 0.0117(13) -0.0009(11) 0.0074(11) 0.0041(12)
C3 0.0192(15) 0.0185(15) 0.0200(15) -0.0011(12) 0.0067(12) -0.0024(12)
C4 0.0257(16) 0.0191(16) 0.0176(15) 0.0038(12) 0.0053(13) 0.0066(13)
C5 0.0149(14) 0.0297(17) 0.0171(15) 0.0031(13) -0.0007(12) 0.0029(12)
C6 0.0209(15) 0.0226(16) 0.0183(15) 0.0010(12) 0.0063(12) -0.0046(12)
C7 0.0222(15) 0.0182(15) 0.0114(13) 0.0038(11) 0.0041(12) 0.0028(12)
C11 0.0137(13) 0.0120(13) 0.0106(12) 0.0012(10) 0.0030(10) 0.0037(10)
C12 0.0178(14) 0.0153(14) 0.0144(14) 0.0001(11) 0.0039(11) -0.0003(11)
C13 0.0302(17) 0.0161(15) 0.0131(14) -0.0021(12) 0.0000(13) -0.0019(13)
C14 0.0358(18) 0.0158(15) 0.0120(14) -0.0001(12) 0.0066(13) 0.0065(13)
C15 0.0245(16) 0.0218(16) 0.0192(15) 0.0045(13) 0.0128(13) 0.0056(13)
C16 0.0152(14) 0.0242(16) 0.0157(14) 0.0011(12) 0.0036(12) 0.0001(12)
F4 0.0295(11) 0.0206(10) 0.0387(12) 0.0049(9) 0.0045(9) -0.0068(8)
F5 0.0370(12) 0.0246(11) 0.0307(11) 0.0118(9) 0.0013(9) 0.0090(9)
F6 0.0206(10) 0.0468(13) 0.0305(11) 0.0086(10) -0.0078(9) 0.0012(9)
F7 0.0300(11) 0.0340(12) 0.0309(11) 0.0072(9) -0.0014(9) -0.0152(9)
F8 0.0308(11) 0.0210(10) 0.0229(10) 0.0085(8) 0.0007(8) 0.0011(8)
N1 0.0106(11) 0.0166(12) 0.0125(11) -0.0024(10) 0.0035(9) -0.0008(9)
P1 0.0093(3) 0.0116(3) 0.0097(3) 0.0002(3) 0.0019(3) 0.0005(3)
P2 0.0091(3) 0.0116(3) 0.0099(3) -0.0010(3) 0.0021(3) -0.0006(3)
C21 0.0140(13) 0.0139(13) 0.0148(13) -0.0008(11) 0.0068(11) -0.0006(11)
C22 0.0324(18) 0.0170(15) 0.0177(15) 0.0012(12) -0.0005(13) 0.0034(13)
C23 0.046(2) 0.0167(16) 0.0325(19) 0.0065(15) 0.0103(17) 0.0054(15)
C24 0.0291(18) 0.0147(15) 0.041(2) -0.0089(14) 0.0193(16) -0.0061(13)
C25 0.0140(14) 0.0262(17) 0.0307(18) -0.0130(14) 0.0072(13) -0.0074(13)
C26 0.0117(13) 0.0205(15) 0.0189(15) -0.0025(12) 0.0040(11) -0.0004(11)
C31 0.0125(13) 0.0139(13) 0.0100(13) -0.0005(11) 0.0015(10) 0.0013(11)
C32 0.0131(14) 0.0202(15) 0.0230(15) 0.0052(12) 0.0060(12) 0.0005(12)
C33 0.0125(14) 0.0264(17) 0.0263(17) 0.0041(14) 0.0041(12) 0.0015(12)
C34 0.0180(15) 0.0234(16) 0.0231(16) 0.0052(13) -0.0010(13) 0.0061(13)
C35 0.0201(15) 0.0194(16) 0.0219(16) 0.0073(13) 0.0009(13) 0.0004(12)
C36 0.0120(13) 0.0161(14) 0.0181(14) 0.0005(12) 0.0034(11) -0.0010(11)
C41 0.0082(12) 0.0118(13) 0.0133(13) 0.0008(11) 0.0007(10) -0.0014(10)
C42 0.0147(14) 0.0172(14) 0.0152(14) -0.0023(11) 0.0010(11) -0.0015(11)
C43 0.0196(15) 0.0132(14) 0.0233(16) -0.0015(12) -0.0029(12) -0.0021(12)
C44 0.0174(15) 0.0177(15) 0.0235(16) 0.0069(13) -0.0005(12) -0.0036(12)
C45 0.0193(15) 0.0239(16) 0.0187(15) 0.0038(12) 0.0068(12) -0.0010(12)
C46 0.0170(14) 0.0164(14) 0.0174(14) -0.0004(12) 0.0046(12) -0.0008(12)
C51 0.0129(13) 0.0200(15) 0.0136(13) -0.0054(11) 0.0064(11) -0.0049(11)
C52 0.0196(15) 0.0201(15) 0.0239(16) -0.0071(13) 0.0116(13) -0.0031(12)
C53 0.0267(18) 0.0268(18) 0.037(2) -0.0185(15) 0.0154(15) -0.0111(14)
C54 0.0261(18) 0.046(2) 0.0258(17) -0.0220(16) 0.0106(14) -0.0176(16)
C55 0.0206(17) 0.046(2) 0.0165(15) -0.0047(15) 0.0001(13) -0.0080(15)
C56 0.0186(15) 0.0270(17) 0.0167(15) -0.0017(13) 0.0016(12) -0.0056(13)
C61 0.0101(13) 0.0115(13) 0.0184(14) 0.0006(11) 0.0026(11) -0.0002(10)
C62 0.0159(14) 0.0206(16) 0.0200(15) 0.0005(12) 0.0062(12) 0.0021(12)
C63 0.0164(15) 0.0194(16) 0.0328(18) -0.0011(14) 0.0077(13) 0.0029(12)
C64 0.0158(15) 0.0170(15) 0.0381(19) 0.0070(14) 0.0018(14) 0.0034(12)
C65 0.0275(18) 0.0255(17) 0.0231(16) 0.0047(14) -0.0027(14) 0.0051(14)
C66 0.0218(15) 0.0170(15) 0.0188(15) 0.0012(12) 0.0035(12) 0.0034(12)
C99 0.049(5) 0.026(4) 0.117(9) 0.024(5) 0.056(6) 0.017(4)
Cl2 0.0478(7) 0.1037(12) 0.0582(8) 0.0218(8) 0.0083(6) 0.0221(7)

loop_
_atom_type_symbol
_atom_type_description
_atom_type_scat_dispersion_real
_atom_type_scat_dispersion_imag
_atom_type_scat_source
C C 0.0033 0.0016 'International Tables Vol C Tables 4.2.6.8 and 6.1.1.4'
H H 0.0000 0.0000 'International Tables Vol C Tables 4.2.6.8 and 6.1.1.4'
N N 0.0061 0.0033 'International Tables Vol C Tables 4.2.6.8 and 6.1.1.4'
F F 0.0171 0.0103 'International Tables Vol C Tables 4.2.6.8 and 6.1.1.4'
P P 0.1023 0.0942 'International Tables Vol C Tables 4.2.6.8 and 6.1.1.4'
Au Au -2.0133 8.8022 'International Tables Vol C Tables 4.2.6.8 and 6.1.1.4'
Cl Cl 0.1484 0.1585 'International Tables Vol C Tables 4.2.6.8 and 6.1.1.4'

loop_
_geom_angle_atom_site_label_1
_geom_angle_atom_site_label_2
_geom_angle_atom_site_label_3
_geom_angle
_geom_angle_site_symmetry_1
_geom_angle_site_symmetry_3
C1B Au1 C2 177.9(3) . .
C1 Au1 C2 175.4(4) . .
F1 C1 F2 106.5(10) . .
F1 C1 F3 100.0(8) . .
F2 C1 F3 98.8(9) . .
F1 C1 Au1 126.5(9) . .
F2 C1 Au1 111.5(8) . .
F3 C1 Au1 109.5(7) . .
F1B C1B F3B 101.4(7) . .
F1B C1B F2B 99.0(8) . .
F3B C1B F2B 98.6(7) . .
F1B C1B Au1 121.2(7) . .
F3B C1B Au1 115.7(6) . .
F2B C1B Au1 117.2(6) . .
C7 C2 C3 114.1(3) . .
C7 C2 Au1 121.7(2) . .
C3 C2 Au1 124.2(2) . .
F4 C3 C4 115.8(3) . .
F4 C3 C2 120.3(3) . .
C4 C3 C2 123.8(3) . .
F5 C4 C5 119.2(3) . .
F5 C4 C3 121.3(3) . .
C5 C4 C3 119.4(3) . .
F6 C5 C4 120.3(3) . .
F6 C5 C6 120.3(3) . .
C4 C5 C6 119.4(3) . .
F7 C6 C5 119.7(3) . .
F7 C6 C7 121.6(3) . .
C5 C6 C7 118.6(3) . .
F8 C7 C2 120.2(3) . .
F8 C7 C6 115.2(3) . .
C2 C7 C6 124.6(3) . .
C12 C11 C16 119.6(3) . .
C12 C11 P1 120.0(2) . .
C16 C11 P1 120.4(2) . .
C11 C12 C13 120.1(3) . .
C14 C13 C12 119.6(3) . .
C15 C14 C13 120.6(3) . .
C14 C15 C16 120.4(3) . .
C15 C16 C11 119.7(3) . .
P1 N1 P2 134.99(17) . .
N1 P1 C11 107.00(13) . .
N1 P1 C21 114.86(13) . .
C11 P1 C21 106.93(13) . .
N1 P1 C31 112.00(14) . .
C11 P1 C31 108.31(13) . .
C21 P1 C31 107.46(13) . .
N1 P2 C51 115.31(13) . .
N1 P2 C41 108.81(13) . .
C51 P2 C41 106.83(14) . .
N1 P2 C61 109.95(14) . .
C51 P2 C61 108.62(14) . .
C41 P2 C61 106.96(13) . .
C22 C21 C26 119.5(3) . .
C22 C21 P1 118.4(2) . .
C26 C21 P1 121.8(2) . .
C23 C22 C21 119.9(3) . .
C24 C23 C22 120.2(3) . .
C25 C24 C23 120.4(3) . .
C24 C25 C26 120.2(3) . .
C25 C26 C21 119.7(3) . .
C36 C31 C32 119.7(3) . .
C36 C31 P1 119.4(2) . .
C32 C31 P1 120.9(2) . .
C33 C32 C31 119.9(3) . .
C32 C33 C34 120.1(3) . .
C35 C34 C33 120.1(3) . .
C34 C35 C36 120.3(3) . .
C31 C36 C35 119.8(3) . .
C42 C41 C46 119.8(3) . .
C42 C41 P2 119.8(2) . .
C46 C41 P2 120.4(2) . .
C43 C42 C41 119.9(3) . .
C44 C43 C42 120.1(3) . .
C45 C44 C43 120.3(3) . .
C44 C45 C46 120.0(3) . .
C45 C46 C41 119.8(3) . .
C56 C51 C52 120.0(3) . .
C56 C51 P2 117.8(2) . .
C52 C51 P2 121.9(2) . .
C53 C52 C51 119.0(3) . .
C54 C53 C52 120.6(3) . .
C53 C54 C55 120.6(3) . .
C54 C55 C56 119.8(4) . .
C55 C56 C51 120.1(3) . .
C66 C61 C62 119.7(3) . .
C66 C61 P2 119.9(2) . .
C62 C61 P2 120.3(2) . .
C63 C62 C61 120.2(3) . .
C64 C63 C62 120.0(3) . .
C65 C64 C63 120.1(3) . .
C64 C65 C66 120.4(3) . .
C61 C66 C65 119.6(3) . .
Cl2 C99 Cl2 113.3(7) . 3_655
Cl2 C99 C99 58.0(5) . 3_655
Cl2 C99 C99 55.3(5) 3_655 3_655
C99 Cl2 C99 66.7(7) . 3_655

loop_
_geom_bond_atom_site_label_1
_geom_bond_atom_site_label_2
_geom_bond_distance
_geom_bond_site_symmetry_2
Au1 C1B 2.044(8) .
Au1 C1 2.046(10) .
Au1 C2 2.047(3) .
C1 F1 1.290(12) .
C1 F2 1.422(12) .
C1 F3 1.440(12) .
C1B F1B 1.327(10) .
C1B F3B 1.408(10) .
C1B F2B 1.427(10) .
C2 C7 1.380(4) .
C2 C3 1.383(4) .
C3 F4 1.351(4) .
C3 C4 1.383(5) .
C4 F5 1.347(4) .
C4 C5 1.375(5) .
C5 F6 1.345(4) .
C5 C6 1.381(5) .
C6 F7 1.344(4) .
C6 C7 1.383(5) .
C7 F8 1.359(3) .
C11 C12 1.392(4) .
C11 C16 1.403(4) .
C11 P1 1.795(3) .
C12 C13 1.398(4) .
C13 C14 1.386(5) .
C14 C15 1.381(5) .
C15 C16 1.387(4) .
N1 P1 1.584(2) .
N1 P2 1.588(2) .
P1 C21 1.799(3) .
P1 C31 1.802(3) .
P2 C51 1.792(3) .
P2 C41 1.797(3) .
P2 C61 1.801(3) .
C21 C22 1.395(4) .
C21 C26 1.397(4) .
C22 C23 1.383(5) .
C23 C24 1.383(5) .
C24 C25 1.372(5) .
C25 C26 1.392(5) .
C31 C36 1.391(4) .
C31 C32 1.401(4) .
C32 C33 1.385(4) .
C33 C34 1.392(5) .
C34 C35 1.381(5) .
C35 C36 1.392(4) .
C41 C42 1.394(4) .
C41 C46 1.397(4) .
C42 C43 1.388(4) .
C43 C44 1.387(5) .
C44 C45 1.385(5) .
C45 C46 1.392(4) .
C51 C56 1.396(5) .
C51 C52 1.398(4) .
C52 C53 1.393(5) .
C53 C54 1.377(6) .
C54 C55 1.384(6) .
C55 C56 1.385(5) .
C61 C66 1.391(4) .
C61 C62 1.397(4) .
C62 C63 1.386(4) .
C63 C64 1.386(5) .
C64 C65 1.384(5) .
C65 C66 1.393(5) .
C99 Cl2 1.728(10) .
C99 Cl2 1.784(9) 3_655
C99 C99 1.93(2) 3_655
Cl2 C99 1.784(9) 3_655

loop_
_geom_hbond_atom_site_label_D
_geom_hbond_atom_site_label_H
_geom_hbond_atom_site_label_A
_geom_hbond_distance_DH
_geom_hbond_distance_HA
_geom_hbond_distance_DA
_geom_hbond_angle_DHA
_geom_hbond_site_symmetry_A
C26 H26 F6 0.95 2.44 3.217(4) 139.2 3_565
